data_4066211
loop_
_publ_author_name
'Cooper, Benjamin G.'
'Fafard, Claudia M.'
'Foxman, Bruce M.'
'Thomas, Christine M.'

_publ_section_title
;
 Electronic Factors Affecting Metal&#x2212;Metal Interactions in
 Early/Late Heterobimetallics: Substituent Effects in Zirconium/Platinum
 Bis(phosphinoamide) Complexes&#x2020;
;
_journal_issue 21
_journal_name_full Organometallics
_journal_page_first 5179
_journal_paper_doi 10.1021/om100356a
_journal_volume 29
_journal_year 2010
_chemical_formula_moiety 'C36 H51 Cl1 N2 P2 Pt1 Si1 Zr1'
_chemical_formula_sum 'C36 H51 Cl N2 P2 Pt Si Zr'
_chemical_formula_weight 923.61
_space_group_IT_number 2
_symmetry_cell_setting triclinic
_symmetry_space_group_name_Hall '-P 1'
_symmetry_space_group_name_H-M 'P -1'
_atom_sites_solution_hydrogens geom
_atom_sites_solution_primary direct
_audit_creation_date 09-12-06
_audit_creation_method CRYSTALS_ver_12.87
_cell_angle_alpha 78.7040(10)
_cell_angle_beta 84.2540(10)
_cell_angle_gamma 75.9310(10)
_cell_formula_units_Z 2
_cell_length_a 11.0436(3)
_cell_length_b 12.4138(3)
_cell_length_c 18.0560(4)
_cell_measurement_reflns_used 9871
_cell_measurement_temperature 190
_cell_measurement_theta_max 30
_cell_measurement_theta_min 3
_cell_volume 2351.00(10)
_computing_cell_refinement 'Apex2 (Bruker AXS, 2006)'
_computing_data_collection 'Apex2 (Bruker AXS, 2006)'
_computing_data_reduction 'Apex2 (Bruker AXS, 2006)'
_computing_molecular_graphics 'CAMERON (Watkin et al., 1996)'
_computing_publication_material 'CRYSTALS (Betteridge et al., 2003)'
_computing_structure_refinement 'CRYSTALS (Betteridge et al., 2003)'
_computing_structure_solution 'CRYSTALS (Betteridge et al., 2003)'
_diffrn_ambient_temperature 190
_diffrn_measured_fraction_theta_full 0.999
_diffrn_measured_fraction_theta_max 0.999
_diffrn_measurement_device 'Bruker Kappa Apex2'
_diffrn_measurement_device_type Area
_diffrn_measurement_method '\f & \w scans'
_diffrn_radiation_monochromator graphite
_diffrn_radiation_type 'Mo K\a'
_diffrn_radiation_wavelength 0.71073
_diffrn_reflns_av_R_equivalents 0.039
_diffrn_reflns_limit_h_max 15
_diffrn_reflns_limit_h_min -15
_diffrn_reflns_limit_k_max 17
_diffrn_reflns_limit_k_min -16
_diffrn_reflns_limit_l_max 25
_diffrn_reflns_limit_l_min 0
_diffrn_reflns_number 13709
_diffrn_reflns_theta_full 30.008
_diffrn_reflns_theta_max 30.008
_diffrn_reflns_theta_min 1.152
_diffrn_standards_number 0
_exptl_absorpt_coefficient_mu 3.366
_exptl_absorpt_correction_T_max 0.67
_exptl_absorpt_correction_T_min 0.56
_exptl_absorpt_correction_type multi-scan
_exptl_absorpt_process_details 'Apex2 (Bruker AXS, 2006)'
_exptl_crystal_colour colourless
_exptl_crystal_density_diffrn 1.305
_exptl_crystal_density_method 'not measured'
_exptl_crystal_description 'plate fragment'
_exptl_crystal_F_000 920
_exptl_crystal_size_max 0.335
_exptl_crystal_size_mid 0.170
_exptl_crystal_size_min 0.118
_platon_squeeze_details
;During the structure solution, electron density difference 
maps revealed that there were considerable disordered solvent 
molecules (from history, likely pentane) in a volume of 568.4 A3 
per unit cell (24.2%); the peaks could not be modeled successfully.  
It appeared that the cavity area contained about three pentane 
molecules, near centers of symmetry at (0 0 1/2), (0 1/2 1/2) 
and (1/2 1/2 1/2).  Modeling using restraints was unsuccessful, 
as was step by step acquisition of peaks using successive electron 
density difference maps.  Thus, the structure factors were modified 
using the PLATON SQUEEZE technique, in order to produce a 
"solvate-free" structure factor set.  PLATON reported a total 
electron density of 126 e- per unit cell, likely representing 
three pentane molecules, consistent with our earlier observations.  
Use of the SQUEEZE technique resulted in a decrease of ca 1.3 % in R.
;
_refine_diff_density_max 1.01
_refine_diff_density_min -0.66
_refine_ls_extinction_method None
_refine_ls_goodness_of_fit_ref 1.0000
_refine_ls_hydrogen_treatment none
_refine_ls_matrix_type full
_refine_ls_number_parameters 397
_refine_ls_number_reflns 13709
_refine_ls_number_restraints 0
_refine_ls_R_factor_all 0.0299
_refine_ls_R_factor_gt 0.0227
_refine_ls_shift/su_max 0.0014212
_refine_ls_shift/su_mean 4.5491867
_refine_ls_structure_factor_coef Fsqd
_refine_ls_weighting_details
;
 Method= Modified Sheldrick 
 w=1/[\s^2^(F^2^) + ( 0.02P)^2^ + 1.09P] 
 ,where P=(max(Fo^2^,0) + 2Fc^2^)/3 
;
_refine_ls_weighting_scheme calc
_refine_ls_wR_factor_all 0.0506
_refine_ls_wR_factor_gt 0.0496
_refine_ls_wR_factor_ref 0.0506
_reflns_limit_h_max 15
_reflns_limit_h_min -15
_reflns_limit_k_max 17
_reflns_limit_k_min -16
_reflns_limit_l_max 25
_reflns_limit_l_min 0
_reflns_number_gt 11695
_reflns_number_total 13709
_reflns_threshold_expression I>2.0\s(I)
_oxford_diffrn_Wilson_B_factor 1.82
_oxford_diffrn_Wilson_scale 197.18
_oxford_refine_ls_r_factor_ref 0.0299
_oxford_refine_ls_scale 0.105008(10)
_oxford_reflns_number_all 13709
_oxford_reflns_threshold_expression_ref I>-10.0\s(I)
_oxford_structure_analysis_title 'BGC_18_0m in P-1'
_cod_data_source_file om100356a_si_002.cif
_cod_data_source_block 4
_cod_depositor_comments
;
The following automatic conversions were performed:

'_symmetry_cell_setting' value 'Triclinic' changed to 'triclinic'
according to /home/saulius/struct/CIF-dictionaries/cif_core.dic
dictionary named 'cif_core.dic' version 2.4.1 from
2010-06-29.

'_exptl_absorpt_correction_type' value 'Multi-scan'
changed to 'multi-scan' according to
/home/saulius/struct/CIF-dictionaries/cif_core.dic dictionary named
'cif_core.dic' version 2.4.1 from 2010-06-29.

Automatic conversion script
Id: cif_fix_values 1715 2011-07-08 13:25:40Z adriana 
;
_cod_original_sg_symbol_H-M 'P -1 '
_cod_original_formula_sum 'C36 H51 Cl1 N2 P2 Pt1 Si1 Zr1'
_cod_database_code 4066211

loop_
_symmetry_equiv_pos_as_xyz
x,y,z
-x,-y,-z

loop_
_atom_site_label
_atom_site_type_symbol
_atom_site_fract_x
_atom_site_fract_y
_atom_site_fract_z
_atom_site_U_iso_or_equiv
_atom_site_occupancy
_atom_site_adp_type
_atom_site_refinement_flags_posn
Pt1 Pt 0.490873(7) 0.107084(7) 0.116724(5) 0.0222 1.0000 Uani .
Zr2 Zr 0.486094(19) 0.162696(17) 0.265866(12) 0.0251 1.0000 Uani .
Cl3 Cl 0.47898(6) 0.22407(6) 0.38413(4) 0.0426 1.0000 Uani .
Si3 Si 0.71789(6) 0.33308(6) 0.24296(4) 0.0358 1.0000 Uani .
P1 P 0.30373(5) 0.22344(4) 0.15061(3) 0.0242 1.0000 Uani .
P2 P 0.52173(5) -0.04968(4) 0.21364(3) 0.0237 1.0000 Uani .
N7 N 0.52168(17) -0.01147(15) 0.29675(10) 0.0274 1.0000 Uani .
N8 N 0.29977(16) 0.23767(15) 0.24037(10) 0.0266 1.0000 Uani .
C1 C 0.2696(2) 0.36927(18) 0.09906(13) 0.0284 1.0000 Uani .
C2 C 0.3651(2) 0.4271(2) 0.09082(15) 0.0379 1.0000 Uani .
C3 C 0.3429(3) 0.5410(2) 0.06049(17) 0.0472 1.0000 Uani .
C4 C 0.2262(3) 0.5985(2) 0.03844(16) 0.0475 1.0000 Uani .
C5 C 0.1313(3) 0.5429(2) 0.04725(15) 0.0428 1.0000 Uani .
C6 C 0.1519(2) 0.4287(2) 0.07725(14) 0.0336 1.0000 Uani .
C7 C 0.0106(2) 0.0689(2) 0.1789(2) 0.0496 1.0000 Uani .
C8 C 0.1714(2) 0.16953(18) 0.13345(14) 0.0298 1.0000 Uani .
C9 C 0.1060(2) 0.1153(2) 0.19309(16) 0.0379 1.0000 Uani .
C10 C -0.0189(3) 0.0757(3) 0.1061(2) 0.0583 1.0000 Uani .
C11 C 0.0473(3) 0.1268(2) 0.0464(2) 0.0526 1.0000 Uani .
C12 C 0.1428(2) 0.1741(2) 0.05994(16) 0.0383 1.0000 Uani .
C13 C 0.1889(2) 0.3094(2) 0.27563(15) 0.0354 1.0000 Uani .
C14 C 0.2125(3) 0.4243(2) 0.27997(17) 0.0476 1.0000 Uani .
C15 C 0.1549(3) 0.2484(3) 0.35404(16) 0.0471 1.0000 Uani .
C16 C 0.4092(2) -0.13512(18) 0.21337(13) 0.0268 1.0000 Uani .
C17 C 0.3259(2) -0.10569(19) 0.15574(14) 0.0319 1.0000 Uani .
C18 C 0.2431(2) -0.1730(2) 0.15114(17) 0.0400 1.0000 Uani .
C19 C 0.2426(2) -0.2689(2) 0.20483(18) 0.0447 1.0000 Uani .
C20 C 0.3251(3) -0.2996(2) 0.26226(17) 0.0451 1.0000 Uani .
C21 C 0.4087(3) -0.2343(2) 0.26617(16) 0.0404 1.0000 Uani .
C22 C 0.6687(2) -0.15309(18) 0.20547(13) 0.0287 1.0000 Uani .
C23 C 0.6801(2) -0.24125(19) 0.16630(14) 0.0337 1.0000 Uani .
C24 C 0.7956(3) -0.3117(2) 0.15412(17) 0.0442 1.0000 Uani .
C25 C 0.9012(3) -0.2965(2) 0.18246(19) 0.0521 1.0000 Uani .
C26 C 0.8915(3) -0.2095(3) 0.22160(19) 0.0516 1.0000 Uani .
C27 C 0.7763(2) -0.1375(2) 0.23276(16) 0.0387 1.0000 Uani .
C28 C 0.5360(2) -0.0934(2) 0.36949(13) 0.0356 1.0000 Uani .
C29 C 0.6332(3) -0.0730(2) 0.41656(16) 0.0489 1.0000 Uani .
C30 C 0.4092(3) -0.0866(3) 0.41282(16) 0.0505 1.0000 Uani .
C31 C 0.6502(2) 0.2293(2) 0.20948(15) 0.0343 1.0000 Uani .
C32 C 0.8398(3) 0.3777(2) 0.17188(19) 0.0511 1.0000 Uani .
C33 C 0.5936(3) 0.4622(2) 0.2549(2) 0.0596 1.0000 Uani .
C34 C 0.7976(3) 0.2687(3) 0.3327(2) 0.0656 1.0000 Uani .
C35 C 0.4803(2) 0.2134(2) 0.01049(14) 0.0375 1.0000 Uani .
C36 C 0.6549(2) 0.0264(2) 0.06187(14) 0.0362 1.0000 Uani .
H21 H 0.4473 0.3858 0.1060 0.0474 1.0000 Uiso R
H31 H 0.4075 0.5791 0.0541 0.0580 1.0000 Uiso R
H41 H 0.2142 0.6730 0.0176 0.0583 1.0000 Uiso R
H51 H 0.0564 0.5790 0.0332 0.0528 1.0000 Uiso R
H61 H 0.0867 0.3924 0.0838 0.0408 1.0000 Uiso R
H71 H -0.0332 0.0347 0.2195 0.0600 1.0000 Uiso R
H91 H 0.1258 0.1082 0.2414 0.0467 1.0000 Uiso R
H101 H -0.0824 0.0442 0.0969 0.0707 1.0000 Uiso R
H111 H 0.0293 0.1310 -0.0031 0.0650 1.0000 Uiso R
H121 H 0.1883 0.2084 0.0189 0.0477 1.0000 Uiso R
H131 H 0.1166 0.3235 0.2418 0.0439 1.0000 Uiso R
H141 H 0.2381 0.4605 0.2308 0.0739 1.0000 Uiso R
H142 H 0.1331 0.4729 0.2961 0.0740 1.0000 Uiso R
H143 H 0.2775 0.4162 0.3165 0.0731 1.0000 Uiso R
H151 H 0.1384 0.1788 0.3497 0.0723 1.0000 Uiso R
H152 H 0.0807 0.2934 0.3726 0.0725 1.0000 Uiso R
H153 H 0.2227 0.2343 0.3886 0.0724 1.0000 Uiso R
H171 H 0.3235 -0.0387 0.1169 0.0403 1.0000 Uiso R
H181 H 0.1889 -0.1523 0.1100 0.0494 1.0000 Uiso R
H191 H 0.1844 -0.3125 0.2011 0.0548 1.0000 Uiso R
H201 H 0.3281 -0.3655 0.2979 0.0564 1.0000 Uiso R
H211 H 0.4654 -0.2566 0.3044 0.0503 1.0000 Uiso R
H231 H 0.6087 -0.2541 0.1469 0.0419 1.0000 Uiso R
H241 H 0.7992 -0.3680 0.1258 0.0534 1.0000 Uiso R
H251 H 0.9805 -0.3465 0.1770 0.0636 1.0000 Uiso R
H261 H 0.9644 -0.2008 0.2418 0.0644 1.0000 Uiso R
H271 H 0.7705 -0.0789 0.2596 0.0477 1.0000 Uiso R
H281 H 0.5655 -0.1699 0.3567 0.0428 1.0000 Uiso R
H291 H 0.6444 -0.1300 0.4639 0.0757 1.0000 Uiso R
H292 H 0.6075 0.0030 0.4294 0.0758 1.0000 Uiso R
H293 H 0.7165 -0.0817 0.3889 0.0759 1.0000 Uiso R
H301 H 0.3760 -0.0103 0.4257 0.0774 1.0000 Uiso R
H302 H 0.3502 -0.0992 0.3805 0.0785 1.0000 Uiso R
H303 H 0.4102 -0.1396 0.4575 0.0784 1.0000 Uiso R
H311 H 0.6260 0.2623 0.1590 0.0433 1.0000 Uiso R
H312 H 0.7126 0.1664 0.2077 0.0439 1.0000 Uiso R
H321 H 0.8008 0.4208 0.1267 0.0782 1.0000 Uiso R
H322 H 0.8854 0.4206 0.1927 0.0776 1.0000 Uiso R
H323 H 0.9010 0.3115 0.1608 0.0781 1.0000 Uiso R
H331 H 0.5302 0.4465 0.2932 0.0919 1.0000 Uiso R
H332 H 0.6271 0.5191 0.2679 0.0919 1.0000 Uiso R
H333 H 0.5536 0.4958 0.2078 0.0917 1.0000 Uiso R
H341 H 0.8641 0.2042 0.3262 0.1013 1.0000 Uiso R
H342 H 0.8368 0.3210 0.3504 0.1006 1.0000 Uiso R
H343 H 0.7446 0.2435 0.3738 0.1006 1.0000 Uiso R
H351 H 0.5021 0.1684 -0.0276 0.0593 1.0000 Uiso R
H352 H 0.3957 0.2668 -0.0003 0.0577 1.0000 Uiso R
H353 H 0.5420 0.2578 0.0050 0.0591 1.0000 Uiso R
H361 H 0.6418 -0.0316 0.0385 0.0577 1.0000 Uiso R
H362 H 0.7168 -0.0091 0.0985 0.0570 1.0000 Uiso R
H363 H 0.6871 0.0823 0.0264 0.0560 1.0000 Uiso R

loop_
_atom_site_aniso_label
_atom_site_aniso_U_11
_atom_site_aniso_U_22
_atom_site_aniso_U_33
_atom_site_aniso_U_23
_atom_site_aniso_U_13
_atom_site_aniso_U_12
Pt1 0.02318(4) 0.02251(4) 0.02241(4) -0.00505(3) 0.00065(3) -0.00773(3)
Zr2 0.02542(10) 0.02487(10) 0.02677(11) -0.00686(8) -0.00161(8) -0.00706(8)
Cl3 0.0525(4) 0.0483(4) 0.0315(3) -0.0152(3) -0.0020(3) -0.0138(3)
Si3 0.0307(3) 0.0314(3) 0.0490(4) -0.0122(3) -0.0027(3) -0.0103(3)
P1 0.0236(3) 0.0223(2) 0.0269(3) -0.0039(2) -0.0006(2) -0.0064(2)
P2 0.0243(3) 0.0228(2) 0.0249(3) -0.0052(2) -0.0007(2) -0.0064(2)
N7 0.0316(10) 0.0273(9) 0.0234(9) -0.0051(7) -0.0030(8) -0.0058(7)
N8 0.0263(9) 0.0261(9) 0.0266(10) -0.0061(7) 0.0017(7) -0.0047(7)
C1 0.0324(11) 0.0244(10) 0.0280(11) -0.0049(9) 0.0009(9) -0.0065(8)
C2 0.0367(13) 0.0301(12) 0.0466(15) -0.0030(11) -0.0022(11) -0.0103(10)
C3 0.0577(17) 0.0329(13) 0.0544(18) -0.0036(12) 0.0002(14) -0.0214(12)
C4 0.0680(19) 0.0255(12) 0.0453(16) 0.0016(11) -0.0091(14) -0.0078(12)
C5 0.0502(16) 0.0331(13) 0.0400(15) -0.0047(11) -0.0118(12) 0.0026(11)
C6 0.0332(12) 0.0322(12) 0.0333(13) -0.0062(10) -0.0053(10) -0.0018(9)
C7 0.0329(13) 0.0410(14) 0.081(2) -0.0215(15) 0.0121(14) -0.0170(11)
C8 0.0235(10) 0.0257(10) 0.0426(14) -0.0119(9) -0.0024(9) -0.0050(8)
C9 0.0335(12) 0.0314(12) 0.0503(16) -0.0111(11) 0.0033(11) -0.0095(10)
C10 0.0324(14) 0.0470(16) 0.107(3) -0.0363(18) -0.0055(16) -0.0131(12)
C11 0.0444(16) 0.0501(16) 0.071(2) -0.0285(15) -0.0183(15) -0.0056(13)
C12 0.0344(13) 0.0351(13) 0.0480(16) -0.0154(11) -0.0069(11) -0.0049(10)
C13 0.0305(12) 0.0365(12) 0.0386(14) -0.0141(10) 0.0040(10) -0.0027(10)
C14 0.0557(17) 0.0335(13) 0.0523(17) -0.0185(12) 0.0050(14) -0.0022(12)
C15 0.0412(15) 0.0577(17) 0.0435(16) -0.0177(13) 0.0148(12) -0.0134(13)
C16 0.0265(10) 0.0254(10) 0.0307(12) -0.0087(9) 0.0003(9) -0.0077(8)
C17 0.0322(12) 0.0249(10) 0.0399(14) -0.0112(9) -0.0003(10) -0.0053(9)
C18 0.0337(13) 0.0331(12) 0.0579(17) -0.0165(12) -0.0100(12) -0.0071(10)
C19 0.0316(13) 0.0348(13) 0.074(2) -0.0200(13) 0.0052(13) -0.0141(10)
C20 0.0473(15) 0.0316(13) 0.0573(18) -0.0016(12) 0.0033(13) -0.0184(11)
C21 0.0464(15) 0.0354(13) 0.0419(15) 0.0009(11) -0.0084(12) -0.0176(11)
C22 0.0280(11) 0.0260(10) 0.0307(12) -0.0037(9) -0.0011(9) -0.0049(8)
C23 0.0358(12) 0.0273(11) 0.0382(14) -0.0060(10) -0.0036(10) -0.0069(9)
C24 0.0457(15) 0.0326(13) 0.0535(17) -0.0164(12) 0.0011(13) -0.0020(11)
C25 0.0343(14) 0.0452(15) 0.071(2) -0.0188(15) 0.0004(14) 0.0068(12)
C26 0.0306(13) 0.0556(17) 0.070(2) -0.0225(15) -0.0052(13) -0.0030(12)
C27 0.0311(12) 0.0387(13) 0.0493(16) -0.0184(12) -0.0031(11) -0.0047(10)
C28 0.0466(14) 0.0332(12) 0.0257(12) -0.0009(9) -0.0084(10) -0.0076(10)
C29 0.0615(18) 0.0501(16) 0.0335(14) -0.0052(12) -0.0174(13) -0.0056(14)
C30 0.0593(18) 0.0566(17) 0.0323(14) 0.0009(13) 0.0045(13) -0.0171(14)
C31 0.0308(12) 0.0353(12) 0.0411(14) -0.0122(10) -0.0009(10) -0.0118(10)
C32 0.0427(15) 0.0371(14) 0.077(2) -0.0166(14) 0.0121(14) -0.0169(12)
C33 0.0519(18) 0.0381(15) 0.088(3) -0.0221(16) 0.0108(17) -0.0060(13)
C34 0.0558(19) 0.090(3) 0.060(2) -0.0143(19) -0.0203(16) -0.0260(18)
C35 0.0451(14) 0.0375(13) 0.0258(12) 0.0015(10) 0.0028(10) -0.0092(11)
C36 0.0310(12) 0.0383(13) 0.0359(13) -0.0078(10) 0.0085(10) -0.0043(10)

loop_
_atom_type_symbol
_atom_type_scat_dispersion_real
_atom_type_scat_dispersion_imag
_atom_type_scat_Cromer_Mann_a1
_atom_type_scat_Cromer_Mann_b1
_atom_type_scat_Cromer_Mann_a2
_atom_type_scat_Cromer_Mann_b2
_atom_type_scat_Cromer_Mann_a3
_atom_type_scat_Cromer_Mann_b3
_atom_type_scat_Cromer_Mann_a4
_atom_type_scat_Cromer_Mann_b4
_atom_type_scat_Cromer_Mann_c
_atom_type_scat_source
C 0.0033 0.0016 2.3100 20.8439 1.0200 10.2075 1.5886 0.5687 0.8650 51.6512 0.2156 'International Tables Vol C 4.2.6.8 and 6.1.1.4'
H 0.0000 0.0000 0.4930 10.5109 0.3229 26.1257 0.1402 3.1424 0.0408 57.7998 0.0030 'International Tables Vol C 4.2.6.8 and 6.1.1.4'
N 0.0061 0.0033 12.2126 0.0057 3.1322 9.8933 2.0125 28.9975 1.1663 0.5826 -11.5290 'International Tables Vol C 4.2.6.8 and 6.1.1.4'
Si 0.0817 0.0704 6.2915 2.4386 3.0353 32.3337 1.9891 0.6785 1.5410 81.6937 1.1407 'International Tables Vol C 4.2.6.8 and 6.1.1.4'
P 0.1023 0.0942 6.4345 1.9067 4.1791 27.1570 1.7800 0.5260 1.4908 68.1645 1.1149 'International Tables Vol C 4.2.6.8 and 6.1.1.4'
Cl 0.1484 0.1585 11.4604 0.0104 7.1964 1.1662 6.2556 18.5194 1.6455 47.7784 -9.5574 'International Tables Vol C 4.2.6.8 and 6.1.1.4'
Zr -2.9673 0.5597 17.8765 1.2762 10.9480 11.9160 5.4173 0.1176 3.6572 87.6627 2.0693 'International Tables Vol C 4.2.6.8 and 6.1.1.4'
Pt -1.7033 8.3905 27.0059 1.5129 17.7639 8.8117 15.7131 0.4246 5.7837 38.6103 11.6883 'International Tables Vol C 4.2.6.8 and 6.1.1.4'

loop_
_geom_angle_atom_site_label_1
_geom_angle_atom_site_label_2
_geom_angle_atom_site_label_3
_geom_angle
_geom_angle_publ_flag
Zr2 Pt1 P1 66.581(15) yes
Zr2 Pt1 P2 66.214(14) yes
P1 Pt1 P2 105.317(19) yes
Zr2 Pt1 C35 129.42(7) yes
P1 Pt1 C35 86.75(7) yes
P2 Pt1 C35 163.91(7) yes
Zr2 Pt1 C36 122.86(7) yes
P1 Pt1 C36 166.83(7) yes
P2 Pt1 C36 87.53(7) yes
C35 Pt1 C36 80.09(10) yes
Pt1 Zr2 Cl3 175.424(18) yes
Pt1 Zr2 P1 47.063(12) yes
Cl3 Zr2 P1 130.44(2) yes
Pt1 Zr2 P2 47.393(12) yes
Cl3 Zr2 P2 137.18(2) yes
P1 Zr2 P2 79.119(16) yes
Pt1 Zr2 N7 81.59(5) yes
Cl3 Zr2 N7 102.99(5) yes
P1 Zr2 N7 106.22(5) yes
P2 Zr2 N7 34.21(5) yes
Pt1 Zr2 N8 80.83(5) yes
Cl3 Zr2 N8 97.18(5) yes
P1 Zr2 N8 34.15(5) yes
P2 Zr2 N8 101.19(5) yes
N7 Zr2 N8 113.63(7) yes
Pt1 Zr2 C31 79.54(6) yes
Cl3 Zr2 C31 98.33(6) yes
P1 Zr2 C31 104.56(7) yes
P2 Zr2 C31 102.69(6) yes
N7 Zr2 C31 114.57(8) yes
N8 Zr2 C31 123.93(8) yes
C31 Si3 C32 110.09(13) yes
C31 Si3 C33 110.29(13) yes
C32 Si3 C33 107.79(14) yes
C31 Si3 C34 110.79(14) yes
C32 Si3 C34 106.62(15) yes
C33 Si3 C34 111.15(17) yes
Zr2 P1 Pt1 66.357(14) yes
Pt1 P1 N8 110.93(7) yes
Zr2 P1 C1 117.93(7) yes
Pt1 P1 C1 116.62(7) yes
N8 P1 C1 103.72(10) yes
Zr2 P1 C8 134.84(8) yes
Pt1 P1 C8 110.69(7) yes
N8 P1 C8 110.73(10) yes
C1 P1 C8 103.75(10) yes
Zr2 P2 Pt1 66.393(14) yes
Pt1 P2 N7 110.97(7) yes
Zr2 P2 C16 129.05(7) yes
Pt1 P2 C16 111.47(8) yes
N7 P2 C16 112.40(10) yes
Zr2 P2 C22 126.70(7) yes
Pt1 P2 C22 115.32(8) yes
N7 P2 C22 105.16(10) yes
C16 P2 C22 101.07(10) yes
P2 N7 Zr2 101.19(9) yes
P2 N7 C28 123.13(15) yes
Zr2 N7 C28 135.53(15) yes
P1 N8 Zr2 100.63(9) yes
P1 N8 C13 121.17(15) yes
Zr2 N8 C13 137.02(15) yes
P1 C1 C2 117.03(18) yes
P1 C1 C6 123.90(18) yes
C2 C1 C6 118.5(2) yes
C1 C2 C3 120.7(2) yes
C1 C2 H21 118.7 no
C3 C2 H21 120.7 no
C2 C3 C4 120.2(2) yes
C2 C3 H31 120.4 no
C4 C3 H31 119.4 no
C3 C4 C5 119.6(2) yes
C3 C4 H41 118.7 no
C5 C4 H41 121.7 no
C4 C5 C6 121.0(2) yes
C4 C5 H51 120.2 no
C6 C5 H51 118.8 no
C5 C6 C1 120.0(2) yes
C5 C6 H61 120.2 no
C1 C6 H61 119.8 no
C9 C7 C10 120.1(3) yes
C9 C7 H71 118.8 no
C10 C7 H71 121.2 no
P1 C8 C9 120.72(19) yes
P1 C8 C12 119.51(19) yes
C9 C8 C12 119.5(2) yes
C8 C9 C7 120.1(3) yes
C8 C9 H91 121.0 no
C7 C9 H91 118.9 no
C7 C10 C11 120.3(3) yes
C7 C10 H101 119.7 no
C11 C10 H101 119.9 no
C10 C11 C12 120.1(3) yes
C10 C11 H111 121.4 no
C12 C11 H111 118.5 no
C11 C12 C8 119.8(3) yes
C11 C12 H121 119.8 no
C8 C12 H121 120.4 no
N8 C13 C14 111.3(2) yes
N8 C13 C15 110.1(2) yes
C14 C13 C15 110.8(2) yes
N8 C13 H131 107.6 no
C14 C13 H131 107.4 no
C15 C13 H131 109.6 no
C13 C14 H141 110.3 no
C13 C14 H142 108.6 no
H141 C14 H142 107.2 no
C13 C14 H143 110.9 no
H141 C14 H143 109.9 no
H142 C14 H143 109.9 no
C13 C15 H151 109.2 no
C13 C15 H152 107.5 no
H151 C15 H152 108.1 no
C13 C15 H153 111.7 no
H151 C15 H153 109.1 no
H152 C15 H153 111.2 no
P2 C16 C17 119.08(17) yes
P2 C16 C21 122.30(18) yes
C17 C16 C21 118.5(2) yes
C16 C17 C18 120.7(2) yes
C16 C17 H171 122.0 no
C18 C17 H171 117.3 no
C17 C18 C19 119.7(2) yes
C17 C18 H181 119.0 no
C19 C18 H181 121.2 no
C18 C19 C20 120.3(2) yes
C18 C19 H191 118.2 no
C20 C19 H191 121.5 no
C19 C20 C21 120.2(2) yes
C19 C20 H201 121.4 no
C21 C20 H201 118.4 no
C16 C21 C20 120.7(2) yes
C16 C21 H211 119.8 no
C20 C21 H211 119.5 no
P2 C22 C23 121.81(18) yes
P2 C22 C27 119.27(17) yes
C23 C22 C27 118.6(2) yes
C22 C23 C24 120.7(2) yes
C22 C23 H231 120.7 no
C24 C23 H231 118.6 no
C23 C24 C25 120.1(2) yes
C23 C24 H241 117.7 no
C25 C24 H241 122.1 no
C24 C25 C26 119.9(2) yes
C24 C25 H251 121.3 no
C26 C25 H251 118.8 no
C25 C26 C27 120.1(3) yes
C25 C26 H261 119.2 no
C27 C26 H261 120.7 no
C22 C27 C26 120.6(2) yes
C22 C27 H271 119.9 no
C26 C27 H271 119.5 no
N7 C28 C29 111.1(2) yes
N7 C28 C30 109.6(2) yes
C29 C28 C30 111.7(2) yes
N7 C28 H281 107.2 no
C29 C28 H281 108.5 no
C30 C28 H281 108.5 no
C28 C29 H291 110.4 no
C28 C29 H292 110.6 no
H291 C29 H292 109.3 no
C28 C29 H293 111.0 no
H291 C29 H293 106.1 no
H292 C29 H293 109.2 no
C28 C30 H301 110.6 no
C28 C30 H302 108.8 no
H301 C30 H302 107.4 no
C28 C30 H303 114.2 no
H301 C30 H303 108.1 no
H302 C30 H303 107.4 no
Zr2 C31 Si3 125.13(13) yes
Zr2 C31 H311 104.6 no
Si3 C31 H311 106.2 no
Zr2 C31 H312 104.4 no
Si3 C31 H312 107.0 no
H311 C31 H312 108.7 no
Si3 C32 H321 109.6 no
Si3 C32 H322 110.3 no
H321 C32 H322 111.0 no
Si3 C32 H323 109.5 no
H321 C32 H323 110.7 no
H322 C32 H323 105.7 no
Si3 C33 H331 112.4 no
Si3 C33 H332 111.8 no
H331 C33 H332 107.6 no
Si3 C33 H333 110.7 no
H331 C33 H333 108.4 no
H332 C33 H333 105.6 no
Si3 C34 H341 111.3 no
Si3 C34 H342 112.2 no
H341 C34 H342 105.8 no
Si3 C34 H343 114.6 no
H341 C34 H343 106.3 no
H342 C34 H343 106.1 no
Pt1 C35 H351 108.8 no
Pt1 C35 H352 115.6 no
H351 C35 H352 108.4 no
Pt1 C35 H353 109.6 no
H351 C35 H353 105.9 no
H352 C35 H353 108.2 no
Pt1 C36 H361 112.3 no
Pt1 C36 H362 109.4 no
H361 C36 H362 106.5 no
Pt1 C36 H363 108.6 no
H361 C36 H363 112.1 no
H362 C36 H363 107.9 no

loop_
_geom_bond_atom_site_label_1
_geom_bond_atom_site_label_2
_geom_bond_distance
_geom_bond_publ_flag
Pt1 Zr2 2.9006(2) yes
Pt1 P1 2.3181(5) yes
Pt1 P2 2.3298(5) yes
Pt1 C35 2.101(2) yes
Pt1 C36 2.100(2) yes
Zr2 Cl3 2.3919(6) yes
Zr2 P1 2.9055(6) yes
Zr2 P2 2.8966(6) yes
Zr2 N7 2.0733(18) yes
Zr2 N8 2.0983(18) yes
Zr2 C31 2.243(2) yes
Si3 C31 1.857(2) yes
Si3 C32 1.872(3) yes
Si3 C33 1.873(3) yes
Si3 C34 1.865(3) yes
P1 N8 1.6596(19) yes
P1 C1 1.834(2) yes
P1 C8 1.823(2) yes
P2 N7 1.6600(19) yes
P2 C16 1.821(2) yes
P2 C22 1.821(2) yes
N7 C28 1.492(3) yes
N8 C13 1.495(3) yes
C1 C2 1.394(3) yes
C1 C6 1.383(3) yes
C2 C3 1.384(3) yes
C2 H21 0.964 no
C3 C4 1.368(4) yes
C3 H31 0.934 no
C4 C5 1.370(4) yes
C4 H41 0.910 no
C5 C6 1.385(3) yes
C5 H51 0.876 no
C6 H61 0.925 no
C7 C9 1.383(4) yes
C7 C10 1.368(5) yes
C7 H71 0.927 no
C8 C9 1.390(3) yes
C8 C12 1.382(4) yes
C9 H91 0.904 no
C10 C11 1.378(5) yes
C10 H101 0.924 no
C11 C12 1.387(4) yes
C11 H111 0.925 no
C12 H121 0.943 no
C13 C14 1.528(4) yes
C13 C15 1.527(4) yes
C13 H131 1.014 no
C14 H141 0.962 no
C14 H142 0.989 no
C14 H143 0.998 no
C15 H151 0.945 no
C15 H152 0.945 no
C15 H153 0.984 no
C16 C17 1.393(3) yes
C16 C21 1.402(3) yes
C17 C18 1.399(3) yes
C17 H171 0.973 no
C18 C19 1.381(4) yes
C18 H181 0.957 no
C19 C20 1.384(4) yes
C19 H191 0.950 no
C20 C21 1.384(3) yes
C20 H201 0.933 no
C21 H211 0.934 no
C22 C23 1.390(3) yes
C22 C27 1.399(3) yes
C23 C24 1.385(3) yes
C23 H231 0.953 no
C24 C25 1.387(4) yes
C24 H241 0.935 no
C25 C26 1.381(4) yes
C25 H251 0.951 no
C26 C27 1.387(4) yes
C26 H261 0.953 no
C27 H271 0.937 no
C28 C29 1.529(4) yes
C28 C30 1.526(4) yes
C28 H281 0.991 no
C29 H291 0.995 no
C29 H292 0.982 no
C29 H293 0.995 no
C30 H301 0.992 no
C30 H302 0.976 no
C30 H303 0.936 no
C31 H311 0.959 no
C31 H312 0.911 no
C32 H321 0.962 no
C32 H322 0.963 no
C32 H323 0.970 no
C33 H331 0.961 no
C33 H332 0.950 no
C33 H333 0.968 no
C34 H341 0.964 no
C34 H342 0.977 no
C34 H343 0.949 no
C35 H351 0.945 no
C35 H352 1.017 no
C35 H353 0.962 no
C36 H361 0.948 no
C36 H362 0.963 no
C36 H363 0.958 no

loop_
_platon_squeeze_void_nr
_platon_squeeze_void_average_x
_platon_squeeze_void_average_y
_platon_squeeze_void_average_z
_platon_squeeze_void_volume
_platon_squeeze_void_count_electrons
_platon_squeeze_void_content
1 0.013 -0.131 0.500 564 126 ' '
